data_1566542
loop_
_publ_author_name
'Xu, Ning'
'Su, Kongzhao'
'M. El-Sayed, El-Sayed'
'Ju, Zhanfeng'
'Yuan, Daqiang'

_publ_section_title
;
 Chiral Proline-Substituted Porous Organic Cages in Asymmetric
 Organocatalysis
;
_journal_name_full 'Chemical Science'
_journal_paper_doi 10.1039/D2SC00395C
_journal_year 2022
_chemical_formula_moiety 'C492 H528 N48 O60'
_chemical_formula_sum 'C492 H528 N48 O60'
_chemical_formula_weight 8073.59
_chemical_name_common CPOC-302-Pro
_space_group_crystal_system trigonal
_space_group_IT_number 158
_space_group_name_Hall 'P 3 -2"c'
_space_group_name_H-M_alt 'P 3 c 1'
_atom_sites_solution_hydrogens mixed
_audit_creation_method SHELXL-2018/3
_audit_update_record
;
2021-09-30 deposited with the CCDC.	2022-03-03 downloaded from the CCDC.
;
_cell_angle_alpha 90
_cell_angle_beta 90
_cell_angle_gamma 120
_cell_formula_units_Z 2
_cell_length_a 32.5182(19)
_cell_length_b 32.5182(19)
_cell_length_c 51.424(4)
_cell_measurement_reflns_used 2690
_cell_measurement_temperature 100.00(10)
_cell_measurement_theta_max 69.4420
_cell_measurement_theta_min 2.3390
_cell_volume 47092(5)
_computing_cell_refinement 'CrysAlisPro 1.171.42.24a (Rigaku OD, 2021)'
_computing_data_collection 'CrysAlisPro 1.171.42.24a (Rigaku OD, 2021)'
_computing_data_reduction 'CrysAlisPro 1.171.42.24a (Rigaku OD, 2021)'
_computing_structure_refinement 'SHELXL-2018/3 (Sheldrick, 2018)'
_computing_structure_solution 'SHELXD-2018/3 (Sheldrick, 2018)'
_diffrn_ambient_temperature 100.00(10)
_diffrn_detector_area_resol_mean 10.0000
_diffrn_measured_fraction_theta_full 0.999
_diffrn_measured_fraction_theta_max 0.975
_diffrn_measurement_device_type 'XtaLAB Synergy R, HyPix'
_diffrn_measurement_method '\w scans'
_diffrn_radiation_type CuK\a
_diffrn_radiation_wavelength 1.54184
_diffrn_reflns_av_R_equivalents 0.8666
_diffrn_reflns_av_unetI/netI 0.6196
_diffrn_reflns_Laue_measured_fraction_full 0.999
_diffrn_reflns_Laue_measured_fraction_max 0.975
_diffrn_reflns_limit_h_max 40
_diffrn_reflns_limit_h_min -40
_diffrn_reflns_limit_k_max 41
_diffrn_reflns_limit_k_min -28
_diffrn_reflns_limit_l_max 62
_diffrn_reflns_limit_l_min -64
_diffrn_reflns_number 183245
_diffrn_reflns_point_group_measured_fraction_full 0.927
_diffrn_reflns_point_group_measured_fraction_max 0.878
_diffrn_reflns_theta_full 67.684
_diffrn_reflns_theta_max 77.023
_diffrn_reflns_theta_min 2.327
_diffrn_source 'Rotating-anode X-ray tube'
_exptl_absorpt_coefficient_mu 0.302
_exptl_absorpt_correction_T_max 1.00000
_exptl_absorpt_correction_T_min 0.92486
_exptl_absorpt_correction_type multi-scan
_exptl_absorpt_process_details
;
CrysAlisPro 1.171.42.24a (Rigaku Oxford Diffraction, 2021)
Empirical absorption correction using spherical harmonics,
implemented in SCALE3 ABSPACK scaling algorithm.
;
_exptl_crystal_colour red
_exptl_crystal_density_diffrn 0.569
_exptl_crystal_description block
_exptl_crystal_F_000 8592
_exptl_crystal_size_max 0.1
_exptl_crystal_size_mid 0.05
_exptl_crystal_size_min 0.03
_refine_diff_density_max 0.309
_refine_diff_density_min -0.157
_refine_diff_density_rms 0.032
_refine_ls_abs_structure_details
;
 Flack x determined using 1424 quotients [(I+)-(I-)]/[(I+)+(I-)]
 (Parsons, Flack and Wagner, Acta Cryst. B69 (2013) 249-259).
;
_refine_ls_abs_structure_Flack 0.2(3)
_refine_ls_extinction_method none
_refine_ls_goodness_of_fit_ref 0.793
_refine_ls_hydrogen_treatment constr
_refine_ls_matrix_type full
_refine_ls_number_parameters 1336
_refine_ls_number_reflns 58296
_refine_ls_number_restraints 2020
_refine_ls_restrained_S_all 4.135
_refine_ls_R_factor_all 0.4055
_refine_ls_R_factor_gt 0.1220
_refine_ls_shift/su_max 0.012
_refine_ls_shift/su_mean 0.001
_refine_ls_structure_factor_coef Fsqd
_refine_ls_weighting_details 'w=1/[\s^2^(Fo^2^)+(0.0929P)^2^] where P=(Fo^2^+2Fc^2^)/3'
_refine_ls_weighting_scheme calc
_refine_ls_wR_factor_gt 0.2206
_refine_ls_wR_factor_ref 0.3757
_reflns_Friedel_coverage 0.799
_reflns_Friedel_fraction_full 0.855
_reflns_Friedel_fraction_max 0.780
_reflns_number_gt 7777
_reflns_number_total 58296
_reflns_threshold_expression 'I > 2\s(I)'
_cod_data_source_file d2sc00395c2.cif
_cod_data_source_block CPOC-302-Pro
_cod_original_cell_volume 47092(7)
_cod_database_code 1566542
_shelx_shelxl_version_number 2018/3
_shelx_space_group_comment
;
The symmetry employed for this shelxl refinement is uniquely defined
by the following loop, which should always be used as a source of
symmetry information in preference to the above space-group names.
They are only intended as comments.
;

loop_
_space_group_symop_operation_xyz
'x, y, z'
'-y, x-y, z'
'-x+y, -x, z'
'-x+y, y, z+1/2'
'x, x-y, z+1/2'
'-y, -x, z+1/2'

loop_
_atom_site_label
_atom_site_type_symbol
_atom_site_fract_x
_atom_site_fract_y
_atom_site_fract_z
_atom_site_U_iso_or_equiv
_atom_site_adp_type
_atom_site_occupancy
_atom_site_site_symmetry_order
_atom_site_calc_flag
_atom_site_refinement_flags_posn
_atom_site_refinement_flags_adp
_atom_site_refinement_flags_occupancy
_atom_site_disorder_assembly
_atom_site_disorder_group
C49 C 0.0961(7) 0.9310(6) 0.5710(3) 0.087(7) Uani 1 1 d D . . . .
H49 H 0.066362 0.903527 0.576762 0.104 Uiso 1 1 calc R U . . .
C50 C 0.0795(5) 0.9600(5) 0.5513(3) 0.054(4) Uani 1 1 d D . . . .
H50A H 0.062763 0.971512 0.561933 0.065 Uiso 1 1 calc R U . . .
H50B H 0.108381 0.987791 0.545421 0.065 Uiso 1 1 calc R U . . .
C51 C 0.0485(6) 0.9373(7) 0.5267(4) 0.093(7) Uani 1 1 d D . . . .
H51 H 0.059125 0.916122 0.519798 0.112 Uiso 1 1 calc R U . . .
C52 C -0.0012(6) 0.9032(6) 0.5394(4) 0.097(7) Uani 1 1 d D . . . .
H52A H -0.025836 0.895404 0.526852 0.146 Uiso 1 1 calc R U . . .
H52B H -0.005924 0.918670 0.554047 0.146 Uiso 1 1 calc R U . . .
H52C H -0.002051 0.874640 0.545106 0.146 Uiso 1 1 calc R U . . .
C53 C 0.0568(11) 0.9724(10) 0.5040(6) 0.201(16) Uani 1 1 d D . . . .
H53A H 0.089971 0.990029 0.499887 0.302 Uiso 1 1 calc R U . . .
H53B H 0.046199 0.994012 0.509223 0.302 Uiso 1 1 calc R U . . .
H53C H 0.039189 0.954931 0.489011 0.302 Uiso 1 1 calc R U . . .
C54 C 0.2179(7) 1.0762(7) 0.6159(4) 0.085(6) Uani 1 1 d D . . . .
H54 H 0.218803 1.090150 0.632942 0.102 Uiso 1 1 calc R U . . .
C55 C 0.2039(7) 1.1050(7) 0.5949(5) 0.106(8) Uani 1 1 d D . . . .
H55A H 0.210616 1.099069 0.577413 0.127 Uiso 1 1 calc R U . . .
H55B H 0.170279 1.094457 0.596156 0.127 Uiso 1 1 calc R U . . .
C56 C 0.2232(11) 1.1804(10) 0.5767(6) 0.189(15) Uani 1 1 d D . . . .
H56A H 0.237752 1.175312 0.561775 0.283 Uiso 1 1 calc R U . . .
H56B H 0.235844 1.213902 0.579181 0.283 Uiso 1 1 calc R U . . .
H56C H 0.189504 1.165252 0.574108 0.283 Uiso 1 1 calc R U . . .
C57 C 0.2337(9) 1.1591(8) 0.6012(5) 0.122(9) Uani 1 1 d D . . . .
H57 H 0.267586 1.169107 0.601923 0.146 Uiso 1 1 calc R U . . .
C58 C 0.2175(12) 1.1697(11) 0.6276(6) 0.216(18) Uani 1 1 d D . . . .
H58A H 0.224658 1.202140 0.627897 0.323 Uiso 1 1 calc R U . . .
H58B H 0.233917 1.164449 0.641588 0.323 Uiso 1 1 calc R U . . .
H58C H 0.183912 1.149036 0.629644 0.323 Uiso 1 1 calc R U . . .
C59 C 0.3429(6) 1.0900(6) 0.5556(3) 0.061(5) Uani 1 1 d D . . . .
H59 H 0.377645 1.105885 0.556164 0.073 Uiso 1 1 calc R U . . .
C60 C 0.3288(7) 1.1249(6) 0.5399(4) 0.086(6) Uani 1 1 d D . . . .
H60A H 0.337202 1.125304 0.521764 0.103 Uiso 1 1 calc R U . . .
H60B H 0.294538 1.110886 0.540675 0.103 Uiso 1 1 calc R U . . .
C61 C 0.3387(8) 1.2071(7) 0.5320(4) 0.106(8) Uani 1 1 d D . . . .
H61A H 0.359011 1.217350 0.516948 0.159 Uiso 1 1 calc R U . . .
H61B H 0.342802 1.234341 0.541416 0.159 Uiso 1 1 calc R U . . .
H61C H 0.306246 1.188366 0.526523 0.159 Uiso 1 1 calc R U . . .
C62 C 0.3517(7) 1.1772(6) 0.5494(5) 0.090(7) Uani 1 1 d D . . . .
H62 H 0.342113 1.178123 0.567397 0.108 Uiso 1 1 calc R U . . .
C63 C 0.4064(9) 1.2010(10) 0.5477(8) 0.27(2) Uani 1 1 d D . . . .
H63A H 0.415199 1.201441 0.529824 0.399 Uiso 1 1 d R U . . .
H63B H 0.417200 1.183487 0.557832 0.399 Uiso 1 1 d R U . . .
H63C H 0.420707 1.232986 0.554088 0.399 Uiso 1 1 d R U . . .
C64 C 0.2198(5) 0.9513(5) 0.5048(3) 0.045(4) Uani 1 1 d D . . . .
H64 H 0.221995 0.929540 0.492426 0.054 Uiso 1 1 calc R U . . .
C65 C 0.2098(6) 0.9864(6) 0.4867(4) 0.081(6) Uani 1 1 d D . . . .
H65A H 0.209144 1.010365 0.497629 0.097 Uiso 1 1 calc R U . . .
H65B H 0.235774 1.002536 0.474471 0.097 Uiso 1 1 calc R U . . .
C66 C 0.1567(7) 0.9192(7) 0.4541(4) 0.095(7) Uani 1 1 d D . . . .
H66A H 0.130364 0.910061 0.442475 0.142 Uiso 1 1 calc R U . . .
H66B H 0.150831 0.892731 0.464834 0.142 Uiso 1 1 calc R U . . .
H66C H 0.185119 0.929160 0.444146 0.142 Uiso 1 1 calc R U . . .
C67 C 0.1626(7) 0.9605(6) 0.4713(4) 0.097(7) Uani 1 1 d D . . . .
H67 H 0.137969 0.945476 0.484625 0.116 Uiso 1 1 calc R U . . .
C68 C 0.1569(6) 1.0024(6) 0.4606(4) 0.080(6) Uani 1 1 d D . . . .
H68A H 0.170395 1.010829 0.443458 0.120 Uiso 1 1 calc R U . . .
H68B H 0.172907 1.029342 0.471889 0.120 Uiso 1 1 calc R U . . .
H68C H 0.123751 0.992759 0.459762 0.120 Uiso 1 1 calc R U . . .
C69 C 0.6152(6) 1.0656(6) 0.9926(4) 0.072(5) Uani 1 1 d D . . . .
H69 H 0.594666 1.042016 1.005468 0.087 Uiso 1 1 calc R U . . .
C70 C 0.6498(6) 1.1104(6) 1.0061(4) 0.076(6) Uani 1 1 d D . . . .
H70A H 0.670964 1.132625 0.993170 0.091 Uiso 1 1 calc R U . . .
H70B H 0.669001 1.103291 1.017698 0.091 Uiso 1 1 calc R U . . .
C71 C 0.6593(7) 1.1716(7) 1.0406(4) 0.098(7) Uani 1 1 d D . . . .
H71A H 0.675918 1.201822 1.032034 0.147 Uiso 1 1 calc R U . . .
H71B H 0.681782 1.164031 1.048031 0.147 Uiso 1 1 calc R U . . .
H71C H 0.639703 1.173020 1.054176 0.147 Uiso 1 1 calc R U . . .
C72 C 0.6291(7) 1.1345(7) 1.0216(4) 0.087(6) Uani 1 1 d D . . . .
H72 H 0.613864 1.146734 1.009864 0.105 Uiso 1 1 calc R U . . .
C73 C 0.5944(8) 1.1022(8) 1.0407(5) 0.115(9) Uani 1 1 d D . . . .
H73A H 0.578617 1.117343 1.048623 0.172 Uiso 1 1 calc R U . . .
H73B H 0.610510 1.094661 1.053880 0.172 Uiso 1 1 calc R U . . .
H73C H 0.571406 1.073600 1.032204 0.172 Uiso 1 1 calc R U . . .
C74 C 0.7592(6) 1.0836(5) 0.9396(4) 0.063(5) Uani 1 1 d D . . . .
H74 H 0.773002 1.062950 0.938020 0.076 Uiso 1 1 calc R U . . .
C75 C 0.7915(5) 1.1224(6) 0.9570(4) 0.069(5) Uani 1 1 d D . . . .
H75A H 0.794721 1.109413 0.973396 0.082 Uiso 1 1 calc R U . . .
H75B H 0.778571 1.143005 0.960672 0.082 Uiso 1 1 calc R U . . .
C76 C 0.8701(9) 1.1921(10) 0.9599(6) 0.182(15) Uani 1 1 d D . . . .
H76A H 0.891561 1.185953 0.969768 0.273 Uiso 1 1 calc R U . . .
H76B H 0.851399 1.199135 0.971549 0.273 Uiso 1 1 calc R U . . .
H76C H 0.887966 1.218674 0.948578 0.273 Uiso 1 1 calc R U . . .
C77 C 0.8389(6) 1.1502(8) 0.9444(5) 0.112(8) Uani 1 1 d D . . . .
H77 H 0.833993 1.161444 0.927629 0.134 Uiso 1 1 calc R U . . .
C78 C 0.8683(7) 1.1283(7) 0.9396(5) 0.107(8) Uani 1 1 d D . . . .
H78A H 0.854855 1.105879 0.925641 0.161 Uiso 1 1 calc R U . . .
H78B H 0.869239 1.112171 0.955085 0.161 Uiso 1 1 calc R U . . .
H78C H 0.899904 1.152436 0.935117 0.161 Uiso 1 1 calc R U . . .
C79 C 0.7411(7) 1.1964(6) 0.8770(4) 0.078(6) Uani 1 1 d D . . . .
H79 H 0.751772 1.206540 0.859144 0.093 Uiso 1 1 calc R U . . .
C80 C 0.7729(6) 1.2349(6) 0.8946(3) 0.065(5) Uani 1 1 d D . . . .
H80A H 0.760871 1.224856 0.912097 0.078 Uiso 1 1 calc R U . . .
H80B H 0.769222 1.262013 0.890648 0.078 Uiso 1 1 calc R U . . .
C81 C 0.8489(10) 1.2827(10) 0.8712(5) 0.168(13) Uani 1 1 d D . . . .
H81A H 0.852657 1.263501 0.858250 0.252 Uiso 1 1 calc R U . . .
H81B H 0.879448 1.309161 0.875508 0.252 Uiso 1 1 calc R U . . .
H81C H 0.828940 1.294142 0.864445 0.252 Uiso 1 1 calc R U . . .
C82 C 0.8261(7) 1.2529(8) 0.8955(5) 0.118(9) Uani 1 1 d D . . . .
H82 H 0.831192 1.225602 0.895480 0.141 Uiso 1 1 calc R U . . .
C83 C 0.8568(9) 1.2875(8) 0.9170(5) 0.125(9) Uani 1 1 d D . . . .
H83A H 0.889164 1.295056 0.914921 0.188 Uiso 1 1 calc R U . . .
H83B H 0.845347 1.272941 0.933724 0.188 Uiso 1 1 calc R U . . .
H83C H 0.854991 1.315992 0.915918 0.188 Uiso 1 1 calc R U . . .
C84 C 0.5970(6) 1.1731(6) 0.9293(3) 0.070(5) Uani 1 1 d D . . . .
H84 H 0.570637 1.178681 0.925352 0.084 Uiso 1 1 calc R U . . .
C85 C 0.6310(7) 1.2134(7) 0.9448(4) 0.091(7) Uani 1 1 d D . . . .
H85A H 0.645219 1.242367 0.934584 0.110 Uiso 1 1 calc R U . . .
H85B H 0.656078 1.208125 0.951190 0.110 Uiso 1 1 calc R U . . .
C86 C 0.6358(7) 1.2553(6) 0.9862(4) 0.085(6) Uani 1 1 d D . . . .
H86A H 0.648038 1.241820 0.998494 0.127 Uiso 1 1 calc R U . . .
H86B H 0.618777 1.267889 0.995299 0.127 Uiso 1 1 calc R U . . .
H86C H 0.661651 1.280245 0.976722 0.127 Uiso 1 1 calc R U . . .
C87 C 0.6025(7) 1.2170(8) 0.9674(4) 0.107(8) Uani 1 1 d D . . . .
H87 H 0.590807 1.187119 0.976976 0.129 Uiso 1 1 calc R U . . .
C88 C 0.5615(9) 1.2274(11) 0.9681(6) 0.208(17) Uani 1 1 d D . . . .
H88A H 0.532975 1.200037 0.962129 0.312 Uiso 1 1 calc R U . . .
H88B H 0.568842 1.253920 0.956956 0.312 Uiso 1 1 calc R U . . .
H88C H 0.557080 1.234807 0.985554 0.312 Uiso 1 1 calc R U . . .
O1_1 O 0.3906(4) 1.0419(4) 0.5595(2) 0.071(3) Uani 1 1 d D U . . .
O2_1 O 0.2777(4) 0.9071(4) 0.5127(3) 0.080(4) Uani 1 1 d D U . . .
H2A_1 H 0.249092 0.890277 0.515364 0.120 Uiso 1 1 d R U . . .
N3_1 N 0.4045(4) 0.9723(5) 0.5483(3) 0.078(5) Uani 1 1 d D U . . .
H3_1 H 0.412909 0.997253 0.557586 0.094 Uiso 1 1 calc R U . . .
C4_1 C 0.3516(3) 1.0214(3) 0.5442(2) 0.062(4) Uani 1 1 d DG U . . .
C5_1 C 0.3255(3) 1.0441(3) 0.5401(2) 0.053(4) Uani 1 1 d DG U . . .
C6_1 C 0.2827(3) 1.0209(3) 0.5267(2) 0.066(4) Uani 1 1 d G U . . .
H6_1 H 0.265178 1.036043 0.523932 0.079 Uiso 1 1 calc R U . . .
C7_1 C 0.2660(3) 0.9752(4) 0.5173(2) 0.069(5) Uani 1 1 d DG U . . .
C8_1 C 0.2921(4) 0.9525(3) 0.5214(2) 0.084(5) Uani 1 1 d DG U . . .
C9_1 C 0.3349(3) 0.9757(3) 0.5348(2) 0.084(5) Uani 1 1 d DG U . . .
C10_1 C 0.3624(5) 0.9530(6) 0.5376(3) 0.096(6) Uani 1 1 d D U . . .
H10_1 H 0.349513 0.922143 0.531350 0.115 Uiso 1 1 calc R U . . .
C11_1 C 0.4378(4) 0.9563(5) 0.5462(3) 0.098(6) Uani 1 1 d DG U . . .
C12_1 C 0.4807(4) 0.9806(4) 0.5595(3) 0.081(5) Uani 1 1 d DG U . . .
H12_1 H 0.487834 1.007821 0.568866 0.098 Uiso 1 1 calc R U . . .
C13_1 C 0.5127(4) 0.9641(5) 0.5588(3) 0.111(7) Uani 1 1 d G U . . .
C14_1 C 0.5020(5) 0.9234(5) 0.5448(3) 0.111(7) Uani 1 1 d G U . . .
C15_1 C 0.4592(5) 0.8991(4) 0.5315(3) 0.136(8) Uani 1 1 d G U . . .
C16_1 C 0.4271(4) 0.9155(5) 0.5322(3) 0.108(7) Uani 1 1 d DG U . . .
H16_1 H 0.398462 0.899281 0.523255 0.130 Uiso 1 1 calc R U . . .
O1_2 O 0.1838(5) 0.8521(5) 0.5111(3) 0.097(4) Uani 1 1 d D U . . .
O2_2 O 0.0753(4) 0.8350(4) 0.5772(3) 0.103(5) Uani 1 1 d D U . . .
H2A_2 H 0.079847 0.850724 0.590504 0.154 Uiso 1 1 d R U . . .
N3_2 N 0.1318(6) 0.7724(4) 0.5325(4) 0.121(7) Uani 1 1 d D U . . .
H3_2 H 0.156631 0.790811 0.523487 0.145 Uiso 1 1 calc R U . . .
C4_2 C 0.1640(4) 0.8711(4) 0.5256(2) 0.082(5) Uani 1 1 d DG U . . .
C5_2 C 0.1765(3) 0.9184(3) 0.5223(2) 0.072(5) Uani 1 1 d DG U . . .
C6_2 C 0.1550(4) 0.9378(3) 0.5374(2) 0.049(3) Uani 1 1 d G U . . .
H6_2 H 0.163366 0.969464 0.535212 0.059 Uiso 1 1 calc R U . . .
C7_2 C 0.1209(4) 0.9100(4) 0.5557(2) 0.080(5) Uani 1 1 d DG U . . .
C8_2 C 0.1084(3) 0.8627(3) 0.55902(19) 0.069(4) Uani 1 1 d DG U . . .
C9_2 C 0.1299(4) 0.8433(3) 0.5440(2) 0.069(4) Uani 1 1 d DG U . . .
C10_2 C 0.1158(6) 0.7949(4) 0.5462(3) 0.093(6) Uani 1 1 d D U . . .
H10_2 H 0.092908 0.777378 0.558662 0.112 Uiso 1 1 calc R U . . .
C11_2 C 0.1165(6) 0.7236(4) 0.5295(3) 0.136(8) Uani 1 1 d DG U . . .
C12_2 C 0.1487(4) 0.7075(5) 0.5312(4) 0.175(10) Uani 1 1 d DG U . . .
H12_2 H 0.181135 0.729098 0.531674 0.210 Uiso 1 1 calc R U . . .
C13_2 C 0.1325(6) 0.6590(6) 0.5321(4) 0.163(10) Uani 1 1 d G U . . .
C14_2 C 0.0841(6) 0.6267(4) 0.5313(4) 0.144(9) Uani 1 1 d G U . . .
C15_2 C 0.0518(5) 0.6428(5) 0.5296(3) 0.139(8) Uani 1 1 d G U . . .
C16_2 C 0.0680(5) 0.6913(5) 0.5287(3) 0.138(8) Uani 1 1 d DG U . . .
H16_2 H 0.046467 0.702096 0.527580 0.165 Uiso 1 1 calc R U . . .
O1_3 O 0.2762(6) 1.0832(6) 0.6572(3) 0.123(6) Uani 1 1 d D U . . .
O2_3 O 0.3975(4) 1.0960(4) 0.6004(3) 0.088(4) Uani 1 1 d D U . . .
H2A_3 H 0.400505 1.091356 0.584979 0.133 Uiso 1 1 d R U . . .
N3_3 N 0.3532(6) 1.0832(6) 0.6746(3) 0.130(7) Uani 1 1 d D U . . .
H3_3 H 0.323918 1.074111 0.677720 0.157 Uiso 1 1 calc R U . . .
C4_3 C 0.2928(4) 1.0850(5) 0.63297(19) 0.087(5) Uani 1 1 d DG U . . .
C5_3 C 0.2651(3) 1.0828(4) 0.6118(2) 0.075(5) Uani 1 1 d DG U . . .
C6_3 C 0.2817(4) 1.0851(4) 0.5867(2) 0.076(5) Uani 1 1 d G U . . .
H6_3 H 0.263202 1.083662 0.572542 0.091 Uiso 1 1 calc R U . . .
C7_3 C 0.3261(4) 1.0896(4) 0.58265(18) 0.068(4) Uani 1 1 d DG U . . .
C8_3 C 0.3537(3) 1.0918(4) 0.6038(2) 0.090(5) Uani 1 1 d DG U . . .
C9_3 C 0.3371(4) 1.0895(5) 0.6289(2) 0.098(6) Uani 1 1 d DG U . . .
C10_3 C 0.3663(6) 1.0910(6) 0.6503(3) 0.106(7) Uani 1 1 d D U . . .
H10_3 H 0.397093 1.098188 0.646456 0.127 Uiso 1 1 calc R U . . .
C11_3 C 0.3817(6) 1.0879(6) 0.6964(3) 0.151(8) Uani 1 1 d DG U . . .
C12_3 C 0.3602(5) 1.0741(7) 0.7207(3) 0.224(13) Uani 1 1 d DG U . . .
H12_3 H 0.327392 1.059785 0.722154 0.268 Uiso 1 1 calc R U . . .
C13_3 C 0.3878(6) 1.0815(8) 0.7427(2) 0.233(14) Uani 1 1 d DG U . . .
C14_3 C 0.4368(6) 1.1029(7) 0.7406(3) 0.185(12) Uani 1 1 d DG U . . .
C15_3 C 0.4583(5) 1.1168(7) 0.7163(3) 0.199(12) Uani 1 1 d DG U . . .
C16_3 C 0.4308(7) 1.1093(7) 0.6942(2) 0.198(12) Uani 1 1 d DG U . . .
H16_3 H 0.445134 1.118573 0.678012 0.238 Uiso 1 1 calc R U . . .
O1_4 O 0.0739(5) 0.8827(5) 0.6154(3) 0.108(5) Uani 1 1 d D U . . .
O2_4 O 0.1816(5) 1.0180(5) 0.6636(3) 0.121(5) Uani 1 1 d D U . . .
H2A_4 H 0.203387 1.045090 0.660881 0.181 Uiso 1 1 d R U . . .
N3_4 N 0.0745(6) 0.8809(6) 0.6641(3) 0.136(7) Uani 1 1 d D U . . .
H3_4 H 0.066317 0.864995 0.649809 0.163 Uiso 1 1 calc R U . . .
C4_4 C 0.1014(4) 0.9300(3) 0.6170(3) 0.123(8) Uani 1 1 d DG U . . .
C5_4 C 0.1187(5) 0.9543(5) 0.5937(2) 0.104(7) Uani 1 1 d DG U . . .
C6_4 C 0.1561(4) 1.0009(4) 0.5938(2) 0.081(5) Uani 1 1 d G U . . .
H6_4 H 0.167651 1.017134 0.578228 0.097 Uiso 1 1 calc R U . . .
C7_4 C 0.1762(4) 1.0232(3) 0.6173(3) 0.077(5) Uani 1 1 d DG U . . .
C8_4 C 0.1589(4) 0.9989(4) 0.6406(2) 0.104(6) Uani 1 1 d DG U . . .
C9_4 C 0.1215(4) 0.9524(4) 0.6404(2) 0.121(7) Uani 1 1 d DG U . . .
C10_4 C 0.1090(6) 0.9250(6) 0.6636(3) 0.119(7) Uani 1 1 d D U . . .
H10_4 H 0.125767 0.938782 0.678835 0.142 Uiso 1 1 calc R U . . .
C11_4 C 0.0500(7) 0.8583(8) 0.6873(4) 0.234(14) Uani 1 1 d DG U . . .
C12_4 C 0.0113(8) 0.8124(8) 0.6870(4) 0.31(2) Uani 1 1 d DG U . . .
H12_4 H -0.000877 0.797041 0.671271 0.377 Uiso 1 1 calc R U . . .
C13_4 C -0.0093(8) 0.7896(7) 0.7103(6) 0.37(2) Uani 1 1 d G U . . .
C14_4 C 0.0089(11) 0.8126(12) 0.7338(4) 0.50(3) Uani 1 1 d G U . . .
C15_4 C 0.0476(11) 0.8584(12) 0.7341(4) 0.51(3) Uani 1 1 d G U . . .
C16_4 C 0.0681(8) 0.8813(7) 0.7109(5) 0.39(2) Uani 1 1 d DG U . . .
H16_4 H 0.094002 0.912022 0.711049 0.463 Uiso 1 1 calc R U . . .
O1_5 O 0.5487(4) 1.1463(6) 0.8787(3) 0.117(5) Uani 1 1 d D U . . .
O2_5 O 0.6791(6) 1.1568(6) 0.8326(3) 0.134(6) Uani 1 1 d D U . . .
H2A_5 H 0.703105 1.155325 0.835577 0.201 Uiso 1 1 d R U . . .
N3_5 N 0.5456(6) 1.1268(7) 0.8294(3) 0.145(7) Uani 1 1 d D U . . .
H3_5 H 0.530695 1.124076 0.843648 0.174 Uiso 1 1 calc R U . . .
C4_5 C 0.5933(3) 1.1541(4) 0.8789(2) 0.076(4) Uani 1 1 d DG U . . .
C5_5 C 0.6202(4) 1.1715(4) 0.90141(19) 0.063(4) Uani 1 1 d DG U . . .
C6_5 C 0.6680(4) 1.1846(4) 0.9012(2) 0.068(4) Uani 1 1 d G U . . .
H6_5 H 0.686019 1.196271 0.916292 0.082 Uiso 1 1 calc R U . . .
C7_5 C 0.6888(3) 1.1803(4) 0.8786(3) 0.085(5) Uani 1 1 d DG U . . .
C8_5 C 0.6618(4) 1.1629(5) 0.8560(2) 0.108(6) Uani 1 1 d DG U . . .
C9_5 C 0.6141(4) 1.1498(4) 0.85622(19) 0.102(6) Uani 1 1 d DG U . . .
C10_5 C 0.5897(6) 1.1383(7) 0.8316(3) 0.121(7) Uani 1 1 d D U . . .
H10_5 H 0.606345 1.139157 0.816685 0.145 Uiso 1 1 calc R U . . .
C11_5 C 0.5190(5) 1.1182(5) 0.8061(2) 0.117(6) Uani 1 1 d DG U . . .
C12_5 C 0.4706(5) 1.1015(5) 0.8087(2) 0.137(8) Uani 1 1 d DG U . . .
H12_5 H 0.456520 1.093851 0.825037 0.165 Uiso 1 1 calc R U . . .
C13_5 C 0.4433(4) 1.0963(5) 0.7868(3) 0.134(8) Uani 1 1 d DG U . . .
C14_5 C 0.4644(5) 1.1077(5) 0.7624(2) 0.111(6) Uani 1 1 d DG U . . .
C15_5 C 0.5127(5) 1.1244(6) 0.7598(2) 0.152(9) Uani 1 1 d DG U . . .
C16_5 C 0.5400(4) 1.1296(6) 0.7817(3) 0.157(9) Uani 1 1 d DG U . . .
H16_5 H 0.572402 1.140760 0.779979 0.188 Uiso 1 1 calc R U . . .
O1_6 O 0.7459(5) 1.1383(5) 0.8372(3) 0.100(5) Uani 1 1 d D U . . .
O2_6 O 0.7539(5) 1.0276(4) 0.8934(3) 0.109(5) Uani 1 1 d D U . . .
H2A_6 H 0.736130 1.012828 0.905504 0.164 Uiso 1 1 d R U . . .
N3_6 N 0.7609(6) 1.0726(6) 0.8205(3) 0.119(6) Uani 1 1 d D U . . .
H3_6 H 0.764365 1.100302 0.818062 0.143 Uiso 1 1 calc R U . . .
C4_6 C 0.7473(5) 1.1243(4) 0.86187(19) 0.091(6) Uani 1 1 d DG U . . .
C5_6 C 0.7457(4) 1.1499(3) 0.8831(2) 0.073(5) Uani 1 1 d DG U . . .
C6_6 C 0.7485(4) 1.1356(4) 0.9082(2) 0.071(5) Uani 1 1 d G U . . .
H6_6 H 0.747464 1.152678 0.922418 0.085 Uiso 1 1 calc R U . . .
C7_6 C 0.7530(4) 1.0956(4) 0.91203(18) 0.073(5) Uani 1 1 d DG U . . .
C8_6 C 0.7546(4) 1.0700(3) 0.8908(2) 0.067(4) Uani 1 1 d DG U . . .
C9_6 C 0.7517(4) 1.0844(4) 0.86571(19) 0.083(5) Uani 1 1 d DG U . . .
C10_6 C 0.7547(7) 1.0580(6) 0.8444(3) 0.113(7) Uani 1 1 d D U . . .
H10_6 H 0.751912 1.028691 0.847789 0.136 Uiso 1 1 calc R U . . .
C11_6 C 0.7629(6) 1.0489(6) 0.7981(3) 0.140(8) Uani 1 1 d DG U . . .
C12_6 C 0.7861(6) 1.0745(5) 0.7760(4) 0.162(10) Uani 1 1 d DG U . . .
H12_6 H 0.800182 1.107384 0.775894 0.194 Uiso 1 1 calc R U . . .
C13_6 C 0.7883(7) 1.0509(7) 0.7540(3) 0.188(11) Uani 1 1 d G U . . .
C14_6 C 0.7673(7) 1.0017(7) 0.7541(3) 0.193(12) Uani 1 1 d G U . . .
C15_6 C 0.7440(6) 0.9761(5) 0.7762(4) 0.158(9) Uani 1 1 d G U . . .
C16_6 C 0.7418(6) 0.9997(6) 0.7983(3) 0.152(9) Uani 1 1 d DG U . . .
H16_6 H 0.726268 0.982602 0.813088 0.183 Uiso 1 1 calc R U . . .
O1_7 O 0.7076(5) 0.9827(4) 0.9329(3) 0.091(4) Uani 1 1 d D U . . .
O2_7 O 0.5771(4) 0.9645(4) 0.9826(3) 0.091(4) Uani 1 1 d D U . . .
H2A_7 H 0.563523 0.979558 0.985569 0.137 Uiso 1 1 d R U . . .
N3_7 N 0.6360(5) 0.9007(4) 0.9466(3) 0.099(5) Uani 1 1 d D U . . .
H3_7 H 0.660562 0.917322 0.937079 0.118 Uiso 1 1 calc R U . . .
C4_7 C 0.6851(3) 1.0019(3) 0.94614(19) 0.065(4) Uani 1 1 d DG U . . .
C5_7 C 0.7081(3) 1.0510(3) 0.9485(2) 0.066(4) Uani 1 1 d DG U . . .
C6_7 C 0.6875(3) 1.0721(2) 0.9630(2) 0.066(4) Uani 1 1 d G U . . .
H6_7 H 0.702859 1.104950 0.964636 0.079 Uiso 1 1 calc R U . . .
C7_7 C 0.6440(4) 1.0440(3) 0.9752(2) 0.066(4) Uani 1 1 d DG U . . .
C8_7 C 0.6211(3) 0.9949(3) 0.9728(2) 0.066(4) Uani 1 1 d DG U . . .
C9_7 C 0.6416(3) 0.9738(2) 0.9583(2) 0.059(4) Uani 1 1 d DG U . . .
C10_7 C 0.6184(5) 0.9235(4) 0.9588(3) 0.063(4) Uani 1 1 d D U . . .
H10_7 H 0.590167 0.906461 0.967921 0.075 Uiso 1 1 calc R U . . .
C11_7 C 0.6186(5) 0.8511(3) 0.9477(3) 0.096(6) Uani 1 1 d DG U . . .
C12_7 C 0.6378(5) 0.8323(5) 0.9305(3) 0.125(8) Uani 1 1 d DG U . . .
H12_7 H 0.658345 0.851316 0.917401 0.150 Uiso 1 1 calc R U . . .
C13_7 C 0.6264(6) 0.7852(5) 0.9327(3) 0.154(10) Uani 1 1 d G U . . .
C14_7 C 0.5958(6) 0.7568(4) 0.9522(4) 0.122(8) Uani 1 1 d G U . . .
C15_7 C 0.5765(5) 0.7756(4) 0.9695(3) 0.093(6) Uani 1 1 d G U . . .
C16_7 C 0.5879(5) 0.8227(5) 0.9672(3) 0.096(6) Uani 1 1 d DG U . . .
H16_7 H 0.574997 0.835246 0.978725 0.115 Uiso 1 1 calc R U . . .
O1_8 O 0.5187(4) 1.0000(4) 0.9838(3) 0.080(4) Uani 1 1 d D U . . .
O2_8 O 0.4972(4) 1.0960(4) 0.9235(3) 0.093(4) Uani 1 1 d D U . . .
H2A_8 H 0.513110 1.112181 0.911212 0.139 Uiso 1 1 d R U . . .
N3_8 N 0.4397(4) 0.9718(5) 0.9585(4) 0.115(6) Uani 1 1 d D U . . .
H3_8 H 0.456354 0.962633 0.967130 0.138 Uiso 1 1 calc R U . . .
C4_8 C 0.5367(3) 1.0401(3) 0.9704(2) 0.064(4) Uani 1 1 d DG U . . .
C5_8 C 0.5847(3) 1.0732(4) 0.9728(2) 0.054(4) Uani 1 1 d DG U . . .
C6_8 C 0.6041(2) 1.1157(3) 0.9591(2) 0.078(5) Uani 1 1 d G U . . .
H6_8 H 0.636204 1.137864 0.960687 0.094 Uiso 1 1 calc R U . . .
C7_8 C 0.5754(3) 1.1251(3) 0.9430(2) 0.048(3) Uani 1 1 d DG U . . .
C8_8 C 0.5274(3) 1.0920(4) 0.9406(2) 0.080(5) Uani 1 1 d DG U . . .
C9_8 C 0.5080(3) 1.0495(3) 0.9543(2) 0.081(5) Uani 1 1 d DG U . . .
C10_8 C 0.4595(5) 1.0156(5) 0.9502(4) 0.128(8) Uani 1 1 d D U . . .
H10_8 H 0.440795 1.024951 0.941152 0.154 Uiso 1 1 calc R U . . .
C11_8 C 0.3910(4) 0.9391(5) 0.9536(3) 0.125(8) Uani 1 1 d DG U . . .
C12_8 C 0.3758(5) 0.8908(6) 0.9538(4) 0.172(10) Uani 1 1 d DG U . . .
H12_8 H 0.397633 0.880562 0.955928 0.207 Uiso 1 1 calc R U . . .
C13_8 C 0.3278(6) 0.8578(4) 0.9508(4) 0.184(11) Uani 1 1 d G U . . .
C14_8 C 0.2951(4) 0.8730(6) 0.9476(4) 0.126(8) Uani 1 1 d G U . . .
C15_8 C 0.3104(5) 0.9213(7) 0.9474(4) 0.231(13) Uani 1 1 d G U . . .
C16_8 C 0.3583(6) 0.9543(4) 0.9504(4) 0.193(11) Uani 1 1 d DG U . . .
H16_8 H 0.368483 0.986620 0.950252 0.232 Uiso 1 1 calc R U . . .

loop_
_atom_site_aniso_label
_atom_site_aniso_U_11
_atom_site_aniso_U_22
_atom_site_aniso_U_33
_atom_site_aniso_U_23
_atom_site_aniso_U_13
_atom_site_aniso_U_12
C49 0.077(13) 0.085(14) 0.108(19) 0.017(13) 0.012(13) 0.048(12)
C50 0.045(9) 0.046(9) 0.069(13) 0.005(8) -0.002(8) 0.022(7)
C51 0.098(16) 0.082(15) 0.12(2) 0.007(14) -0.002(15) 0.056(13)
C52 0.071(12) 0.058(11) 0.13(2) 0.010(12) -0.021(12) 0.007(9)
C53 0.20(3) 0.15(3) 0.27(4) 0.02(3) -0.02(3) 0.10(3)
C54 0.079(13) 0.077(13) 0.094(17) 0.000(12) -0.002(12) 0.036(11)
C55 0.100(16) 0.072(14) 0.15(2) -0.001(15) -0.002(16) 0.045(13)
C56 0.19(3) 0.14(3) 0.25(4) -0.01(3) -0.06(3) 0.09(2)
C57 0.103(18) 0.15(3) 0.12(3) 0.00(2) 0.007(18) 0.069(19)
C58 0.28(4) 0.19(3) 0.23(4) 0.00(3) 0.07(4) 0.16(3)
C59 0.052(10) 0.067(11) 0.070(13) 0.008(10) 0.001(9) 0.033(9)
C60 0.099(15) 0.079(13) 0.093(17) 0.001(12) 0.006(13) 0.056(12)
C61 0.120(18) 0.078(14) 0.14(2) 0.003(15) 0.004(16) 0.062(14)
C62 0.085(14) 0.060(12) 0.11(2) 0.012(12) -0.012(14) 0.030(11)
C63 0.24(4) 0.09(2) 0.39(6) -0.02(3) -0.07(4) 0.02(3)
C64 0.046(8) 0.036(8) 0.052(10) 0.001(7) 0.002(7) 0.021(7)
C65 0.074(13) 0.070(12) 0.095(17) 0.012(12) 0.011(12) 0.034(10)
C66 0.076(14) 0.086(14) 0.12(2) 0.014(14) 0.007(14) 0.037(12)
C67 0.088(16) 0.092(16) 0.11(2) 0.001(15) -0.003(14) 0.047(13)
C68 0.069(12) 0.080(12) 0.085(15) 0.006(11) -0.005(11) 0.033(10)
C69 0.069(12) 0.072(12) 0.074(14) 0.012(11) 0.012(10) 0.033(10)
C70 0.055(11) 0.066(12) 0.101(17) 0.008(12) 0.010(11) 0.025(10)
C71 0.105(16) 0.101(16) 0.095(18) -0.011(14) -0.014(14) 0.057(14)
C72 0.104(17) 0.090(15) 0.081(17) 0.008(14) -0.004(14) 0.058(14)
C73 0.12(2) 0.13(2) 0.11(2) -0.025(18) -0.015(17) 0.072(17)
C74 0.067(11) 0.049(10) 0.081(14) -0.017(9) -0.007(10) 0.034(9)
C75 0.060(11) 0.071(11) 0.073(14) 0.006(10) 0.003(10) 0.032(9)
C76 0.13(2) 0.17(3) 0.27(5) 0.00(3) 0.01(3) 0.09(2)
C77 0.094(17) 0.090(16) 0.13(2) -0.002(16) -0.001(16) 0.031(14)
C78 0.074(13) 0.079(13) 0.17(3) -0.014(15) -0.001(15) 0.041(12)
C79 0.086(14) 0.069(12) 0.075(15) -0.003(11) -0.002(12) 0.038(11)
C80 0.063(11) 0.069(11) 0.062(12) -0.002(10) 0.007(9) 0.031(10)
C81 0.14(2) 0.21(3) 0.14(3) 0.02(3) 0.01(2) 0.08(2)
C82 0.14(2) 0.092(17) 0.11(2) -0.006(16) 0.017(19) 0.046(16)
C83 0.14(2) 0.102(17) 0.15(3) -0.031(18) -0.009(19) 0.070(16)
C84 0.077(12) 0.061(11) 0.070(13) -0.008(10) -0.004(11) 0.034(10)
C85 0.082(14) 0.081(14) 0.11(2) 0.011(13) 0.006(14) 0.038(12)
C86 0.091(14) 0.077(13) 0.090(16) -0.008(12) -0.006(13) 0.044(11)
C87 0.101(18) 0.102(18) 0.11(2) -0.001(16) -0.018(17) 0.042(15)
C88 0.17(3) 0.22(3) 0.27(4) -0.12(3) -0.05(3) 0.12(3)
O1_1 0.066(7) 0.073(8) 0.082(9) 0.007(7) 0.003(6) 0.040(6)
O2_1 0.064(8) 0.064(7) 0.107(12) -0.004(7) 0.001(7) 0.028(6)
N3_1 0.070(8) 0.070(9) 0.102(13) 0.005(9) 0.002(8) 0.041(7)
C4_1 0.049(8) 0.058(8) 0.075(11) 0.015(7) 0.012(7) 0.024(6)
C5_1 0.053(8) 0.043(8) 0.068(11) 0.002(7) 0.008(7) 0.027(6)
C6_1 0.059(8) 0.061(8) 0.077(12) 0.003(8) 0.006(8) 0.028(7)
C7_1 0.058(10) 0.054(8) 0.089(14) -0.001(8) -0.002(9) 0.024(7)
C8_1 0.083(10) 0.065(9) 0.103(15) -0.005(9) -0.006(10) 0.036(8)
C9_1 0.072(10) 0.068(9) 0.115(15) -0.008(9) -0.005(9) 0.039(8)
C10_1 0.068(10) 0.090(13) 0.132(18) 0.000(12) 0.002(11) 0.042(9)
C11_1 0.084(10) 0.094(12) 0.132(17) 0.002(11) -0.018(10) 0.056(10)
C12_1 0.079(10) 0.079(11) 0.100(14) -0.006(10) -0.006(9) 0.050(9)
C13_1 0.104(13) 0.114(14) 0.140(19) 0.011(13) 0.014(12) 0.073(12)
C14_1 0.098(12) 0.112(14) 0.16(2) 0.009(13) 0.005(13) 0.078(12)
C15_1 0.086(13) 0.136(16) 0.20(2) 0.020(14) -0.001(13) 0.066(12)
C16_1 0.076(11) 0.090(12) 0.16(2) -0.016(12) -0.019(12) 0.045(10)
O1_2 0.094(10) 0.094(10) 0.114(13) -0.005(9) 0.003(9) 0.055(8)
O2_2 0.085(9) 0.078(8) 0.126(13) 0.009(8) 0.012(8) 0.027(7)
N3_2 0.099(12) 0.105(10) 0.165(19) -0.004(13) 0.008(13) 0.055(10)
C4_2 0.093(13) 0.068(9) 0.085(14) 0.001(9) 0.001(9) 0.041(9)
C5_2 0.082(12) 0.064(8) 0.076(12) 0.002(9) 0.003(9) 0.042(9)
C6_2 0.043(8) 0.044(7) 0.058(10) 0.004(6) -0.010(6) 0.021(6)
C7_2 0.078(11) 0.073(9) 0.085(13) 0.009(9) 0.002(9) 0.036(9)
C8_2 0.057(9) 0.055(8) 0.083(12) -0.002(7) -0.012(7) 0.019(7)
C9_2 0.064(10) 0.060(8) 0.078(12) -0.005(8) -0.013(7) 0.028(7)
C10_2 0.070(11) 0.071(9) 0.127(18) 0.000(10) -0.001(11) 0.027(9)
C11_2 0.118(13) 0.104(11) 0.20(2) 0.015(15) 0.010(17) 0.064(10)
C12_2 0.147(16) 0.118(13) 0.27(3) 0.02(2) 0.02(2) 0.075(13)
C13_2 0.156(15) 0.092(13) 0.23(3) -0.003(18) 0.04(2) 0.054(13)
C14_2 0.125(15) 0.091(13) 0.23(2) 0.003(16) 0.040(18) 0.061(11)
C15_2 0.182(17) 0.102(11) 0.16(2) 0.002(15) 0.014(17) 0.091(12)
C16_2 0.131(13) 0.104(11) 0.17(2) 0.016(16) 0.002(17) 0.056(11)
O1_3 0.124(13) 0.138(14) 0.102(11) 0.009(11) 0.002(10) 0.061(12)
O2_3 0.074(7) 0.099(9) 0.089(10) -0.005(8) -0.015(7) 0.041(7)
N3_3 0.147(16) 0.152(16) 0.108(11) -0.018(14) -0.016(12) 0.087(14)
C4_3 0.079(11) 0.087(12) 0.087(10) 0.010(12) 0.001(9) 0.036(10)
C5_3 0.074(11) 0.071(11) 0.084(10) 0.004(10) -0.003(8) 0.038(10)
C6_3 0.064(9) 0.076(11) 0.082(11) 0.008(11) 0.002(9) 0.031(9)
C7_3 0.054(8) 0.067(10) 0.073(11) 0.005(10) -0.004(8) 0.022(8)
C8_3 0.083(10) 0.101(13) 0.086(10) 0.005(12) -0.004(9) 0.047(11)
C9_3 0.090(11) 0.117(14) 0.092(10) -0.011(13) -0.013(9) 0.056(12)
C10_3 0.128(16) 0.102(15) 0.095(11) -0.030(13) -0.031(12) 0.063(13)
C11_3 0.180(17) 0.21(2) 0.120(14) 0.002(18) -0.030(14) 0.140(18)
C12_3 0.19(2) 0.32(3) 0.138(17) 0.04(2) -0.040(14) 0.11(2)
C13_3 0.18(2) 0.33(3) 0.157(18) 0.01(2) -0.077(17) 0.10(3)
C14_3 0.19(2) 0.27(3) 0.121(18) -0.02(2) -0.037(18) 0.13(2)
C15_3 0.22(2) 0.30(3) 0.109(19) -0.04(2) -0.040(15) 0.16(2)
C16_3 0.176(18) 0.29(3) 0.142(19) 0.00(2) -0.044(15) 0.12(2)
O1_4 0.109(11) 0.106(9) 0.108(13) 0.015(9) 0.001(10) 0.054(9)
O2_4 0.119(12) 0.138(13) 0.098(11) 0.014(10) -0.004(9) 0.060(10)
N3_4 0.149(16) 0.105(12) 0.162(17) 0.015(12) -0.010(13) 0.070(11)
C4_4 0.127(17) 0.112(11) 0.108(12) 0.011(10) 0.028(12) 0.043(11)
C5_4 0.075(12) 0.129(13) 0.082(12) -0.003(11) 0.015(11) 0.031(10)
C6_4 0.078(11) 0.097(11) 0.062(10) 0.009(9) 0.003(9) 0.040(9)
C7_4 0.083(12) 0.088(12) 0.073(10) -0.003(8) 0.010(9) 0.051(10)
C8_4 0.089(13) 0.140(13) 0.077(10) 0.010(10) 0.011(9) 0.054(10)
C9_4 0.122(15) 0.125(13) 0.095(12) 0.017(9) 0.005(12) 0.046(10)
C10_4 0.133(17) 0.118(13) 0.111(14) 0.012(12) 0.008(14) 0.067(12)
C11_4 0.27(3) 0.22(2) 0.18(2) 0.104(18) -0.023(19) 0.089(19)
C12_4 0.35(4) 0.27(3) 0.19(2) 0.13(2) -0.01(2) 0.05(2)
C13_4 0.41(4) 0.40(4) 0.15(3) 0.15(3) -0.01(3) 0.07(3)
C14_4 0.44(5) 0.47(4) 0.20(3) 0.11(3) 0.03(3) -0.06(3)
C15_4 0.47(5) 0.44(4) 0.22(2) 0.15(3) 0.05(3) -0.07(3)
C16_4 0.42(4) 0.33(3) 0.16(2) 0.12(2) -0.03(3) 0.00(3)
O1_5 0.082(9) 0.143(13) 0.118(14) 0.018(11) -0.015(9) 0.049(9)
O2_5 0.135(13) 0.155(14) 0.113(12) -0.012(12) -0.010(10) 0.073(12)
N3_5 0.147(14) 0.178(17) 0.137(15) -0.018(15) -0.023(12) 0.102(15)
C4_5 0.081(9) 0.062(10) 0.079(10) 0.002(9) -0.015(8) 0.032(9)
C5_5 0.070(8) 0.056(9) 0.063(10) 0.003(8) -0.001(7) 0.031(8)
C6_5 0.063(8) 0.050(9) 0.089(11) -0.005(9) -0.003(8) 0.025(8)
C7_5 0.089(12) 0.084(13) 0.094(12) 0.003(11) 0.000(9) 0.051(11)
C8_5 0.118(12) 0.116(15) 0.090(12) 0.006(12) -0.006(10) 0.059(13)
C9_5 0.114(11) 0.097(12) 0.087(11) -0.012(11) -0.007(9) 0.046(11)
C10_5 0.132(14) 0.148(18) 0.110(13) -0.028(15) -0.019(12) 0.090(15)
C11_5 0.125(13) 0.129(15) 0.121(14) 0.003(15) -0.012(11) 0.082(14)
C12_5 0.136(13) 0.169(19) 0.109(14) -0.014(16) -0.021(12) 0.078(16)
C13_5 0.174(17) 0.146(17) 0.095(15) -0.011(15) -0.029(11) 0.089(16)
C14_5 0.145(14) 0.130(16) 0.092(13) -0.016(13) -0.027(13) 0.094(14)
C15_5 0.138(15) 0.19(2) 0.133(16) -0.023(18) -0.040(13) 0.086(17)
C16_5 0.133(16) 0.20(2) 0.120(15) 0.003(18) -0.019(12) 0.071(17)
O1_6 0.120(12) 0.096(10) 0.093(9) -0.004(8) -0.003(10) 0.060(9)
O2_6 0.122(11) 0.085(9) 0.128(13) 0.004(9) 0.015(10) 0.057(9)
N3_6 0.140(15) 0.119(13) 0.104(11) -0.007(11) 0.008(13) 0.068(12)
C4_6 0.111(14) 0.071(11) 0.083(10) 0.002(9) 0.006(12) 0.040(11)
C5_6 0.066(10) 0.067(11) 0.081(10) -0.007(8) -0.006(10) 0.030(9)
C6_6 0.066(10) 0.065(10) 0.087(10) -0.003(9) 0.000(10) 0.036(9)
C7_6 0.074(11) 0.072(10) 0.079(11) -0.001(9) -0.005(10) 0.042(9)
C8_6 0.057(9) 0.063(9) 0.083(10) 0.004(8) 0.005(9) 0.031(8)
C9_6 0.084(11) 0.071(10) 0.087(9) 0.002(8) 0.008(11) 0.034(9)
C10_6 0.129(17) 0.107(16) 0.105(11) -0.001(12) 0.019(15) 0.060(14)
C11_6 0.17(2) 0.140(14) 0.120(14) -0.017(12) 0.018(16) 0.089(16)
C12_6 0.20(2) 0.143(17) 0.134(18) -0.013(13) 0.030(18) 0.079(17)
C13_6 0.22(2) 0.174(18) 0.17(2) -0.058(16) 0.02(2) 0.10(2)
C14_6 0.26(3) 0.176(19) 0.15(2) -0.041(18) 0.05(2) 0.11(2)
C15_6 0.18(2) 0.190(19) 0.12(2) -0.041(14) 0.003(17) 0.103(18)
C16_6 0.19(2) 0.146(14) 0.118(18) -0.009(13) 0.024(17) 0.083(17)
O1_7 0.099(10) 0.086(9) 0.098(11) -0.008(8) 0.009(8) 0.053(8)
O2_7 0.082(8) 0.082(8) 0.108(12) 0.000(8) 0.004(8) 0.040(7)
N3_7 0.109(12) 0.081(9) 0.112(14) -0.002(10) 0.019(11) 0.053(9)
C4_7 0.063(9) 0.061(7) 0.078(12) 0.006(8) 0.001(8) 0.036(7)
C5_7 0.064(10) 0.062(8) 0.070(12) 0.002(8) -0.007(8) 0.031(7)
C6_7 0.062(9) 0.052(8) 0.077(12) -0.009(8) -0.005(8) 0.025(7)
C7_7 0.059(8) 0.059(7) 0.079(13) -0.010(8) -0.010(8) 0.030(7)
C8_7 0.055(8) 0.062(7) 0.084(13) -0.002(8) -0.001(8) 0.031(6)
C9_7 0.055(8) 0.048(7) 0.070(11) -0.006(7) -0.010(7) 0.023(6)
C10_7 0.067(10) 0.053(7) 0.067(12) 0.003(8) -0.002(9) 0.029(7)
C11_7 0.097(14) 0.078(9) 0.117(16) -0.007(10) -0.002(11) 0.045(10)
C12_7 0.133(17) 0.093(12) 0.142(19) -0.016(13) 0.018(14) 0.051(13)
C13_7 0.18(2) 0.093(13) 0.16(2) 0.000(14) 0.027(16) 0.051(16)
C14_7 0.129(18) 0.093(14) 0.16(2) 0.006(12) 0.009(14) 0.064(13)
C15_7 0.103(13) 0.072(9) 0.117(16) -0.020(10) -0.035(11) 0.053(10)
C16_7 0.092(13) 0.074(10) 0.117(16) -0.007(10) -0.006(11) 0.038(10)
O1_8 0.062(7) 0.060(7) 0.111(11) 0.006(7) 0.001(7) 0.025(6)
O2_8 0.076(8) 0.083(9) 0.114(12) 0.008(8) -0.015(7) 0.036(7)
N3_8 0.080(9) 0.091(10) 0.168(18) 0.002(12) 0.000(12) 0.038(8)
C4_8 0.051(7) 0.057(8) 0.082(12) -0.001(8) 0.001(8) 0.026(6)
C5_8 0.052(7) 0.061(8) 0.050(10) 0.002(7) 0.000(7) 0.030(6)
C6_8 0.065(10) 0.073(10) 0.084(13) 0.007(9) -0.012(9) 0.024(8)
C7_8 0.054(7) 0.047(7) 0.046(9) -0.001(7) 0.010(6) 0.029(6)
C8_8 0.061(8) 0.068(9) 0.101(14) 0.000(9) -0.010(9) 0.023(7)
C9_8 0.060(8) 0.068(9) 0.111(14) 0.013(9) -0.002(9) 0.030(7)
C10_8 0.077(10) 0.095(12) 0.19(2) 0.026(15) -0.004(13) 0.029(9)
C11_8 0.066(9) 0.099(11) 0.18(2) 0.033(15) 0.026(13) 0.021(8)
C12_8 0.085(12) 0.126(13) 0.28(3) 0.01(2) 0.007(18) 0.032(11)
C13_8 0.072(12) 0.179(18) 0.26(3) -0.03(2) -0.013(18) 0.033(11)
C14_8 0.043(10) 0.121(14) 0.17(2) 0.000(16) 0.006(12) 0.006(10)
C15_8 0.111(14) 0.150(16) 0.34(3) 0.05(2) -0.06(2) -0.005(13)
C16_8 0.089(12) 0.138(16) 0.32(3) 0.05(2) -0.019(19) 0.028(11)

loop_
_atom_type_symbol
_atom_type_description
_atom_type_scat_dispersion_real
_atom_type_scat_dispersion_imag
_atom_type_scat_source
C C 0.0181 0.0091 'International Tables Vol C Tables 4.2.6.8 and 6.1.1.4'
H H 0.0000 0.0000 'International Tables Vol C Tables 4.2.6.8 and 6.1.1.4'
N N 0.0311 0.0180 'International Tables Vol C Tables 4.2.6.8 and 6.1.1.4'
O O 0.0492 0.0322 'International Tables Vol C Tables 4.2.6.8 and 6.1.1.4'

loop_
_geom_angle_atom_site_label_1
_geom_angle_atom_site_label_2
_geom_angle_atom_site_label_3
_geom_angle
_geom_angle_site_symmetry_1
_geom_angle_site_symmetry_3
_geom_angle_publ_flag
C5_4 C49 C7_2 115.3(14) . . ?
C5_4 C49 C50 116.1(15) . . ?
C7_2 C49 C50 110.1(13) . . ?
C51 C50 C49 123.3(14) . . ?
C50 C51 C53 115.3(18) . . ?
C50 C51 C52 101.0(14) . . ?
C53 C51 C52 124.7(18) . . ?
C5_3 C54 C7_4 115.9(14) . . ?
C5_3 C54 C55 113.4(16) . . ?
C7_4 C54 C55 108.7(14) . . ?
C57 C55 C54 108.4(18) . . ?
C56 C57 C55 100.6(19) . . ?
C56 C57 C58 116(2) . . ?
C55 C57 C58 110(2) . . ?
C7_3 C59 C5_1 121.5(13) . . ?
C7_3 C59 C60 103.7(13) . . ?
C5_1 C59 C60 108.9(13) . . ?
C62 C60 C59 117.2(15) . . ?
C61 C62 C63 105(2) . . ?
C61 C62 C60 112.1(17) . . ?
C63 C62 C60 109.3(19) . . ?
C7_1 C64 C5_2 116.6(12) . . ?
C7_1 C64 C65 113.4(11) . . ?
C5_2 C64 C65 112.5(11) . . ?
C67 C65 C64 113.7(14) . . ?
C66 C67 C65 115.4(16) . . ?
C66 C67 C68 122.6(18) . . ?
C65 C67 C68 102.9(14) . . ?
C70 C69 C5_8 112.8(14) . . ?
C70 C69 C7_7 110.4(13) . . ?
C5_8 C69 C7_7 104.8(12) . . ?
C69 C70 C72 116.1(15) . . ?
C73 C72 C71 95.6(16) . . ?
C73 C72 C70 111.6(17) . . ?
C71 C72 C70 119.3(18) . . ?
C75 C74 C7_6 118.5(14) . . ?
C75 C74 C5_7 118.4(14) . . ?
C7_6 C74 C5_7 102.7(12) . . ?
C74 C75 C77 109.4(16) . . ?
C76 C77 C78 103.0(19) . . ?
C76 C77 C75 111(2) . . ?
C78 C77 C75 120.2(19) . . ?
C80 C79 C7_5 117.0(15) . . ?
C80 C79 C5_6 108.8(15) . . ?
C7_5 C79 C5_6 106.2(13) . . ?
C79 C80 C82 121.8(16) . . ?
C80 C82 C81 108(2) . . ?
C80 C82 C83 120.0(19) . . ?
C81 C82 C83 101(2) . . ?
C85 C84 C7_8 114.8(15) . . ?
C85 C84 C5_5 110.7(15) . . ?
C7_8 C84 C5_5 110.8(12) . . ?
C84 C85 C87 105.5(17) . . ?
C86 C87 C85 109.6(17) . . ?
C86 C87 C88 98.4(18) . . ?
C85 C87 C88 131(2) . . ?
C10_1 N3_1 C11_1 126.7(12) . . ?
O1_1 C4_1 C5_1 119.9(8) . . ?
O1_1 C4_1 C9_1 119.8(8) . . ?
C5_1 C4_1 C9_1 120.0 . . ?
C4_1 C5_1 C6_1 120.0 . . ?
C4_1 C5_1 C59 114.3(8) . . ?
C6_1 C5_1 C59 124.7(8) . . ?
C7_1 C6_1 C5_1 120.0 . . ?
C8_1 C7_1 C6_1 120.0 . . ?
C8_1 C7_1 C64 121.8(8) . . ?
C6_1 C7_1 C64 118.1(8) . . ?
O2_1 C8_1 C7_1 123.1(8) . . ?
O2_1 C8_1 C9_1 116.9(8) . . ?
C7_1 C8_1 C9_1 120.0 . . ?
C8_1 C9_1 C4_1 120.0 . . ?
C8_1 C9_1 C10_1 119.2(9) . . ?
C4_1 C9_1 C10_1 120.7(9) . . ?
N3_1 C10_1 C9_1 124.9(13) . . ?
C12_1 C11_1 C16_1 120.0 . . ?
C12_1 C11_1 N3_1 118.9(10) . . ?
C16_1 C11_1 N3_1 121.0(10) . . ?
C11_1 C12_1 C13_1 120.0 . . ?
C14_1 C13_1 C12_1 120.0 . . ?
C13_1 C14_1 C15_1 120.0 . . ?
C13_1 C14_1 C14_2 122(3) . 3_565 ?
C15_1 C14_1 C14_2 111(4) . 3_565 ?
C14_1 C15_1 C16_1 120.0 . . ?
C15_1 C16_1 C11_1 120.0 . . ?
C10_2 N3_2 C11_2 132.5(15) . . ?
O1_2 C4_2 C5_2 120.4(9) . . ?
O1_2 C4_2 C9_2 119.6(9) . . ?
C5_2 C4_2 C9_2 120.0 . . ?
C6_2 C5_2 C4_2 120.0 . . ?
C6_2 C5_2 C64 119.8(8) . . ?
C4_2 C5_2 C64 119.6(8) . . ?
C5_2 C6_2 C7_2 120.0 . . ?
C8_2 C7_2 C6_2 120.0 . . ?
C8_2 C7_2 C49 120.7(10) . . ?
C6_2 C7_2 C49 119.2(10) . . ?
O2_2 C8_2 C9_2 119.4(9) . . ?
O2_2 C8_2 C7_2 120.6(9) . . ?
C9_2 C8_2 C7_2 120.0 . . ?
C8_2 C9_2 C4_2 120.0 . . ?
C8_2 C9_2 C10_2 120.4(9) . . ?
C4_2 C9_2 C10_2 119.5(9) . . ?
N3_2 C10_2 C9_2 125.9(14) . . ?
C12_2 C11_2 C16_2 120.0 . . ?
C12_2 C11_2 N3_2 120.5(12) . . ?
C16_2 C11_2 N3_2 118.8(12) . . ?
C13_2 C12_2 C11_2 120.0 . . ?
C12_2 C13_2 C14_2 120.0 . . ?
C15_2 C14_2 C13_2 120.0 . . ?
C15_2 C14_2 C14_1 128.0(18) . 2_665 ?
C13_2 C14_2 C14_1 107(2) . 2_665 ?
C14_2 C15_2 C16_2 120.0 . . ?
C15_2 C16_2 C11_2 120.0 . . ?
C10_3 N3_3 C11_3 127.5(15) . . ?
O1_3 C4_3 C5_3 119.1(10) . . ?
O1_3 C4_3 C9_3 120.9(10) . . ?
C5_3 C4_3 C9_3 120.0 . . ?
C6_3 C5_3 C4_3 120.0 . . ?
C6_3 C5_3 C54 119.7(12) . . ?
C4_3 C5_3 C54 120.2(12) . . ?
C5_3 C6_3 C7_3 120.0 . . ?
C6_3 C7_3 C8_3 120.0 . . ?
C6_3 C7_3 C59 119.8(10) . . ?
C8_3 C7_3 C59 120.1(10) . . ?
O2_3 C8_3 C9_3 118.8(9) . . ?
O2_3 C8_3 C7_3 121.2(9) . . ?
C9_3 C8_3 C7_3 120.0 . . ?
C8_3 C9_3 C4_3 120.0 . . ?
C8_3 C9_3 C10_3 118.5(10) . . ?
C4_3 C9_3 C10_3 121.5(10) . . ?
N3_3 C10_3 C9_3 125.6(15) . . ?
C12_3 C11_3 C16_3 120.0 . . ?
C12_3 C11_3 N3_3 118.8(14) . . ?
C16_3 C11_3 N3_3 121.0(14) . . ?
C11_3 C12_3 C13_3 120.0 . . ?
C14_3 C13_3 C12_3 120.0 . . ?
C13_3 C14_3 C15_3 120.0 . . ?
C13_3 C14_3 C14_5 120.2(11) . . ?
C15_3 C14_3 C14_5 119.7(11) . . ?
C16_3 C15_3 C14_3 120.0 . . ?
C15_3 C16_3 C11_3 120.0 . . ?
C10_4 N3_4 C11_4 122.3(16) . . ?
O1_4 C4_4 C5_4 116.6(11) . . ?
O1_4 C4_4 C9_4 121.4(11) . . ?
C5_4 C4_4 C9_4 120.0 . . ?
C49 C5_4 C6_4 122.3(12) . . ?
C49 C5_4 C4_4 117.6(12) . . ?
C6_4 C5_4 C4_4 120.0 . . ?
C7_4 C6_4 C5_4 120.0 . . ?
C8_4 C7_4 C6_4 120.0 . . ?
C8_4 C7_4 C54 122.8(12) . . ?
C6_4 C7_4 C54 117.1(12) . . ?
O2_4 C8_4 C9_4 118.5(11) . . ?
O2_4 C8_4 C7_4 121.0(11) . . ?
C9_4 C8_4 C7_4 120.0 . . ?
C8_4 C9_4 C4_4 120.0 . . ?
C8_4 C9_4 C10_4 119.9(10) . . ?
C4_4 C9_4 C10_4 119.3(10) . . ?
N3_4 C10_4 C9_4 121.4(15) . . ?
C12_4 C11_4 C16_4 120.0 . . ?
C12_4 C11_4 N3_4 121.3(18) . . ?
C16_4 C11_4 N3_4 118.5(18) . . ?
C13_4 C12_4 C11_4 120.0 . . ?
C12_4 C13_4 C14_4 120.0 . . ?
C15_4 C14_4 C13_4 120.0 . . ?
C15_4 C14_4 C14_6 128(9) . 2_665 ?
C13_4 C14_4 C14_6 102(8) . 2_665 ?
C16_4 C15_4 C14_4 120.0 . . ?
C15_4 C16_4 C11_4 120.0 . . ?
C10_5 N3_5 C11_5 127.6(15) . . ?
O1_5 C4_5 C5_5 118.9(10) . . ?
O1_5 C4_5 C9_5 120.7(10) . . ?
C5_5 C4_5 C9_5 120.0 . . ?
C6_5 C5_5 C4_5 120.0 . . ?
C6_5 C5_5 C84 117.4(10) . . ?
C4_5 C5_5 C84 122.4(10) . . ?
C5_5 C6_5 C7_5 120.0 . . ?
C8_5 C7_5 C6_5 120.0 . . ?
C8_5 C7_5 C79 118.0(11) . . ?
C6_5 C7_5 C79 121.9(11) . . ?
O2_5 C8_5 C7_5 124.4(11) . . ?
O2_5 C8_5 C9_5 115.6(11) . . ?
C7_5 C8_5 C9_5 120.0 . . ?
C8_5 C9_5 C4_5 120.0 . . ?
C8_5 C9_5 C10_5 117.3(10) . . ?
C4_5 C9_5 C10_5 122.1(10) . . ?
N3_5 C10_5 C9_5 122.6(14) . . ?
C12_5 C11_5 C16_5 120.0 . . ?
C12_5 C11_5 N3_5 117.2(12) . . ?
C16_5 C11_5 N3_5 122.5(12) . . ?
C13_5 C12_5 C11_5 120.0 . . ?
C12_5 C13_5 C14_5 120.0 . . ?
C15_5 C14_5 C13_5 120.0 . . ?
C15_5 C14_5 C14_3 120.4(10) . . ?
C13_5 C14_5 C14_3 119.6(10) . . ?
C16_5 C15_5 C14_5 120.0 . . ?
C15_5 C16_5 C11_5 120.0 . . ?
C10_6 N3_6 C11_6 128.2(15) . . ?
O1_6 C4_6 C5_6 121.1(9) . . ?
O1_6 C4_6 C9_6 118.9(9) . . ?
C5_6 C4_6 C9_6 120.0 . . ?
C6_6 C5_6 C4_6 120.0 . . ?
C6_6 C5_6 C79 123.0(10) . . ?
C4_6 C5_6 C79 117.0(10) . . ?
C5_6 C6_6 C7_6 120.0 . . ?
C6_6 C7_6 C8_6 120.0 . . ?
C6_6 C7_6 C74 117.7(9) . . ?
C8_6 C7_6 C74 122.2(9) . . ?
O2_6 C8_6 C9_6 117.2(10) . . ?
O2_6 C8_6 C7_6 122.4(10) . . ?
C9_6 C8_6 C7_6 120.0 . . ?
C8_6 C9_6 C4_6 120.0 . . ?
C8_6 C9_6 C10_6 118.5(9) . . ?
C4_6 C9_6 C10_6 121.5(9) . . ?
N3_6 C10_6 C9_6 123.8(15) . . ?
C12_6 C11_6 C16_6 120.0 . . ?
C12_6 C11_6 N3_6 120.2(14) . . ?
C16_6 C11_6 N3_6 119.7(14) . . ?
C13_6 C12_6 C11_6 120.0 . . ?
C12_6 C13_6 C14_6 120.0 . . ?
C13_6 C14_6 C15_6 120.0 . . ?
C13_6 C14_6 C14_4 103(3) . 3_565 ?
C15_6 C14_6 C14_4 126(9) . 3_565 ?
C16_6 C15_6 C14_6 120.0 . . ?
C15_6 C16_6 C11_6 120.0 . . ?
C10_7 N3_7 C11_7 126.2(13) . . ?
O1_7 C4_7 C5_7 118.0(8) . . ?
O1_7 C4_7 C9_7 121.9(8) . . ?
C5_7 C4_7 C9_7 120.0 . . ?
C4_7 C5_7 C6_7 120.0 . . ?
C4_7 C5_7 C74 122.9(9) . . ?
C6_7 C5_7 C74 116.3(9) . . ?
C7_7 C6_7 C5_7 120.0 . . ?
C8_7 C7_7 C6_7 120.0 . . ?
C8_7 C7_7 C69 115.8(8) . . ?
C6_7 C7_7 C69 124.2(8) . . ?
O2_7 C8_7 C9_7 115.5(8) . . ?
O2_7 C8_7 C7_7 124.4(8) . . ?
C9_7 C8_7 C7_7 120.0 . . ?
C8_7 C9_7 C4_7 120.0 . . ?
C8_7 C9_7 C10_7 116.8(8) . . ?
C4_7 C9_7 C10_7 122.9(8) . . ?
N3_7 C10_7 C9_7 121.2(12) . . ?
C12_7 C11_7 C16_7 120.0 . . ?
C12_7 C11_7 N3_7 117.6(11) . . ?
C16_7 C11_7 N3_7 121.9(11) . . ?
C13_7 C12_7 C11_7 120.0 . . ?
C14_7 C13_7 C12_7 120.0 . . ?
C13_7 C14_7 C15_7 120.0 . . ?
C13_7 C14_7 C14_8 112(5) . 3_565 ?
C15_7 C14_7 C14_8 126(5) . 3_565 ?
C16_7 C15_7 C14_7 120.0 . . ?
C15_7 C16_7 C11_7 120.0 . . ?
C10_8 N3_8 C11_8 121.0(13) . . ?
O1_8 C4_8 C5_8 119.3(8) . . ?
O1_8 C4_8 C9_8 120.7(8) . . ?
C5_8 C4_8 C9_8 120.0 . . ?
C4_8 C5_8 C6_8 120.0 . . ?
C4_8 C5_8 C69 120.2(9) . . ?
C6_8 C5_8 C69 119.5(9) . . ?
C5_8 C6_8 C7_8 120.0 . . ?
C8_8 C7_8 C6_8 120.0 . . ?
C8_8 C7_8 C84 121.0(9) . . ?
C6_8 C7_8 C84 119.0(9) . . ?
O2_8 C8_8 C9_8 115.4(8) . . ?
O2_8 C8_8 C7_8 124.3(8) . . ?
C9_8 C8_8 C7_8 120.0 . . ?
C8_8 C9_8 C4_8 120.0 . . ?
C8_8 C9_8 C10_8 118.2(9) . . ?
C4_8 C9_8 C10_8 121.7(9) . . ?
N3_8 C10_8 C9_8 123.4(14) . . ?
C12_8 C11_8 C16_8 120.0 . . ?
C12_8 C11_8 N3_8 118.6(12) . . ?
C16_8 C11_8 N3_8 121.2(12) . . ?
C11_8 C12_8 C13_8 120.0 . . ?
C14_8 C13_8 C12_8 120.0 . . ?
C13_8 C14_8 C15_8 120.0 . . ?
C13_8 C14_8 C14_7 119.7(19) . 2_665 ?
C15_8 C14_8 C14_7 117.9(16) . 2_665 ?
C16_8 C15_8 C14_8 120.0 . . ?
C15_8 C16_8 C11_8 120.0 . . ?

loop_
_geom_bond_atom_site_label_1
_geom_bond_atom_site_label_2
_geom_bond_distance
_geom_bond_site_symmetry_2
_geom_bond_publ_flag
C49 C5_4 1.387(17) . ?
C49 C7_2 1.51(2) . ?
C49 C50 1.645(17) . ?
C50 C51 1.556(17) . ?
C51 C53 1.558(18) . ?
C51 C52 1.573(17) . ?
C54 C5_3 1.45(2) . ?
C54 C7_4 1.57(2) . ?
C54 C55 1.636(19) . ?
C55 C57 1.560(18) . ?
C56 C57 1.556(19) . ?
C57 C58 1.556(19) . ?
C59 C7_3 1.493(19) . ?
C59 C5_1 1.530(18) . ?
C59 C60 1.635(17) . ?
C60 C62 1.558(16) . ?
C61 C62 1.529(17) . ?
C62 C63 1.547(19) . ?
C64 C7_1 1.451(15) . ?
C64 C5_2 1.561(14) . ?
C64 C65 1.629(16) . ?
C65 C67 1.547(16) . ?
C66 C67 1.536(16) . ?
C67 C68 1.567(16) . ?
C69 C70 1.495(17) . ?
C69 C5_8 1.525(19) . ?
C69 C7_7 1.683(18) . ?
C70 C72 1.492(16) . ?
C71 C72 1.483(17) . ?
C72 C73 1.470(17) . ?
C74 C75 1.474(17) . ?
C74 C7_6 1.513(19) . ?
C74 C5_7 1.527(18) . ?
C75 C77 1.490(17) . ?
C76 C77 1.463(19) . ?
C77 C78 1.472(17) . ?
C79 C80 1.468(17) . ?
C79 C7_5 1.51(2) . ?
C79 C5_6 1.623(19) . ?
C80 C82 1.525(17) . ?
C81 C82 1.530(18) . ?
C82 C83 1.536(17) . ?
C84 C85 1.461(18) . ?
C84 C7_8 1.527(18) . ?
C84 C5_5 1.633(19) . ?
C85 C87 1.526(17) . ?
C86 C87 1.519(17) . ?
C87 C88 1.532(18) . ?
O1_1 C4_1 1.354(11) . ?
O2_1 C8_1 1.382(10) . ?
N3_1 C10_1 1.308(11) . ?
N3_1 C11_1 1.422(8) . ?
C4_1 C5_1 1.3900 . ?
C4_1 C9_1 1.3900 . ?
C5_1 C6_1 1.3900 . ?
C6_1 C7_1 1.3900 . ?
C7_1 C8_1 1.3900 . ?
C8_1 C9_1 1.3900 . ?
C9_1 C10_1 1.423(12) . ?
C11_1 C12_1 1.3900 . ?
C11_1 C16_1 1.3900 . ?
C12_1 C13_1 1.3900 . ?
C13_1 C14_1 1.3900 . ?
C14_1 C15_1 1.3900 . ?
C14_1 C14_2 1.62(12) 3_565 ?
C15_1 C16_1 1.3900 . ?
O1_2 C4_2 1.325(12) . ?
O2_2 C8_2 1.370(11) . ?
N3_2 C10_2 1.297(11) . ?
N3_2 C11_2 1.415(8) . ?
C4_2 C5_2 1.3900 . ?
C4_2 C9_2 1.3900 . ?
C5_2 C6_2 1.3900 . ?
C6_2 C7_2 1.3900 . ?
C7_2 C8_2 1.3900 . ?
C8_2 C9_2 1.3900 . ?
C9_2 C10_2 1.406(12) . ?
C11_2 C12_2 1.3900 . ?
C11_2 C16_2 1.3900 . ?
C12_2 C13_2 1.3900 . ?
C13_2 C14_2 1.3900 . ?
C14_2 C15_2 1.3900 . ?
C15_2 C16_2 1.3900 . ?
O1_3 C4_3 1.350(13) . ?
O2_3 C8_3 1.372(10) . ?
N3_3 C10_3 1.303(12) . ?
N3_3 C11_3 1.414(8) . ?
C4_3 C5_3 1.3900 . ?
C4_3 C9_3 1.3900 . ?
C5_3 C6_3 1.3900 . ?
C6_3 C7_3 1.3900 . ?
C7_3 C8_3 1.3900 . ?
C8_3 C9_3 1.3900 . ?
C9_3 C10_3 1.436(12) . ?
C11_3 C12_3 1.3900 . ?
C11_3 C16_3 1.3900 . ?
C12_3 C13_3 1.3900 . ?
C13_3 C14_3 1.3900 . ?
C14_3 C15_3 1.3900 . ?
C14_3 C14_5 1.394(10) . ?
C15_3 C16_3 1.3900 . ?
O1_4 C4_4 1.342(13) . ?
O2_4 C8_4 1.372(12) . ?
N3_4 C10_4 1.307(12) . ?
N3_4 C11_4 1.420(9) . ?
C4_4 C5_4 1.3900 . ?
C4_4 C9_4 1.3900 . ?
C5_4 C6_4 1.3900 . ?
C6_4 C7_4 1.3900 . ?
C7_4 C8_4 1.3900 . ?
C8_4 C9_4 1.3900 . ?
C9_4 C10_4 1.420(13) . ?
C11_4 C12_4 1.3900 . ?
C11_4 C16_4 1.3900 . ?
C12_4 C13_4 1.3900 . ?
C13_4 C14_4 1.3900 . ?
C14_4 C15_4 1.3900 . ?
C14_4 C14_6 1.74(18) 2_665 ?
C15_4 C16_4 1.3900 . ?
O1_5 C4_5 1.340(12) . ?
O2_5 C8_5 1.387(12) . ?
N3_5 C10_5 1.293(11) . ?
N3_5 C11_5 1.419(8) . ?
C4_5 C5_5 1.3900 . ?
C4_5 C9_5 1.3900 . ?
C5_5 C6_5 1.3900 . ?
C6_5 C7_5 1.3900 . ?
C7_5 C8_5 1.3900 . ?
C8_5 C9_5 1.3900 . ?
C9_5 C10_5 1.441(13) . ?
C11_5 C12_5 1.3900 . ?
C11_5 C16_5 1.3900 . ?
C12_5 C13_5 1.3900 . ?
C13_5 C14_5 1.3900 . ?
C14_5 C15_5 1.3900 . ?
C15_5 C16_5 1.3900 . ?
O1_6 C4_6 1.358(13) . ?
O2_6 C8_6 1.375(11) . ?
N3_6 C10_6 1.294(11) . ?
N3_6 C11_6 1.404(8) . ?
C4_6 C5_6 1.3900 . ?
C4_6 C9_6 1.3900 . ?
C5_6 C6_6 1.3900 . ?
C6_6 C7_6 1.3900 . ?
C7_6 C8_6 1.3900 . ?
C8_6 C9_6 1.3900 . ?
C9_6 C10_6 1.424(12) . ?
C11_6 C12_6 1.3900 . ?
C11_6 C16_6 1.3900 . ?
C12_6 C13_6 1.3900 . ?
C13_6 C14_6 1.3900 . ?
C14_6 C15_6 1.3900 . ?
C15_6 C16_6 1.3900 . ?
O1_7 C4_7 1.358(12) . ?
O2_7 C8_7 1.365(11) . ?
N3_7 C10_7 1.297(11) . ?
N3_7 C11_7 1.420(8) . ?
C4_7 C5_7 1.3900 . ?
C4_7 C9_7 1.3900 . ?
C5_7 C6_7 1.3900 . ?
C6_7 C7_7 1.3900 . ?
C7_7 C8_7 1.3900 . ?
C8_7 C9_7 1.3900 . ?
C9_7 C10_7 1.420(11) . ?
C11_7 C12_7 1.3900 . ?
C11_7 C16_7 1.3900 . ?
C12_7 C13_7 1.3900 . ?
C13_7 C14_7 1.3900 . ?
C14_7 C15_7 1.3900 . ?
C14_7 C14_8 1.51(11) 3_565 ?
C15_7 C16_7 1.3900 . ?
O1_8 C4_8 1.324(11) . ?
O2_8 C8_8 1.370(10) . ?
N3_8 C10_8 1.307(11) . ?
N3_8 C11_8 1.421(8) . ?
C4_8 C5_8 1.3900 . ?
C4_8 C9_8 1.3900 . ?
C5_8 C6_8 1.3900 . ?
C6_8 C7_8 1.3900 . ?
C7_8 C8_8 1.3900 . ?
C8_8 C9_8 1.3900 . ?
C9_8 C10_8 1.418(12) . ?
C11_8 C12_8 1.3900 . ?
C11_8 C16_8 1.3900 . ?
C12_8 C13_8 1.3900 . ?
C13_8 C14_8 1.3900 . ?
C14_8 C15_8 1.3900 . ?
C15_8 C16_8 1.3900 . ?
